data_1533704
loop_
_publ_author_name
'Harsta, A.'
'Rundqvist, S.'
'Johansson, T.'
'Thomas, J.O.'

_publ_section_title
;
 A neutron powder diffraction study of the kappa-phase in the Co-W-C
 system
;
_journal_name_full 'Acta Chemica Scandinavica, Series A: (28,1974-)'
_journal_page_first 260
_journal_page_last 264
_journal_volume 31
_journal_year 1977
_chemical_formula_sum 'C3.4 Co3 W10'
_chemical_name_systematic 'Co3 W10 C3.4'
_space_group_IT_number 194
_symmetry_space_group_name_Hall '-P 6c 2c'
_symmetry_space_group_name_H-M 'P 63/m m c'
_cell_angle_alpha 90
_cell_angle_beta 90
_cell_angle_gamma 120
_cell_formula_units_Z 2
_cell_length_a 7.8304
_cell_length_b 7.8304
_cell_length_c 7.8361
_cell_volume 416.101
_citation_journal_id_ASTM ACAPCT
_cod_data_source_file Harsta_ACAPCT_1977_1962.cif
_cod_data_source_block C3.4Co3W10
_cod_original_cell_volume 416.1007
_cod_database_code 1533704

loop_
_symmetry_equiv_pos_as_xyz
x,y,z
x-y,x,z+1/2
-y,x-y,z
-x,-y,z+1/2
-x+y,-x,z
y,-x+y,z+1/2
-y,-x,-z+1/2
x-y,-y,-z
x,x-y,-z+1/2
y,x,-z
-x+y,y,-z+1/2
-x,-x+y,-z
-x,-y,-z
-x+y,-x,-z-1/2
y,-x+y,-z
x,y,-z-1/2
x-y,x,-z
-y,x-y,-z-1/2
y,x,z-1/2
-x+y,y,z
-x,-x+y,z-1/2
-y,-x,z
x-y,-y,z-1/2
x,x-y,z

loop_
_atom_site_label
_atom_site_type_symbol
_atom_site_fract_x
_atom_site_fract_y
_atom_site_fract_z
_atom_site_occupancy
_atom_site_U_iso_or_equiv
W2 W 0.5497 0.0994 0.25 1 0.0
C1 C 0.5 0 0 1 0.0
W3 W 0 0 0 1 0.0
C2 C 0.3333 0.6667 0.25 0.415 0.0
Co1 Co 0.8868 0.7736 0.25 1 0.0
W1 W 0.2038 0.4076 0.0682 1 0.0
